data_4001453
loop_
_publ_author_name
'Kim, Tae Ho'
'Seo, Joobeom'
'Lee, Soo Jin'
'Lee, Shim Sung'
'Kim, Jineun'
'Jung, Jong Hwa'

_publ_section_title
;
 Strongly Fluorescent Hydrogel as a Blue-Emitting Nanomaterial: An
 Approach toward Understanding Fluorescence&#x2212;Structure Relationship
;
_journal_issue 24
_journal_name_full 'Chemistry of Materials'
_journal_page_first 5815
_journal_paper_doi 10.1021/cm701880e
_journal_volume 19
_journal_year 2007
_chemical_formula_sum 'C18 H18 N7 O9'
_chemical_formula_weight 476.39
_chemical_name_systematic
; 
 ? 
;
_space_group_IT_number 2
_symmetry_cell_setting triclinic
_symmetry_space_group_name_Hall '-P 1'
_symmetry_space_group_name_H-M 'P -1'
_atom_sites_solution_hydrogens geom
_atom_sites_solution_primary direct
_atom_sites_solution_secondary difmap
_audit_creation_method SHELXTL
_cell_angle_alpha 110.96(3)
_cell_angle_beta 100.17(3)
_cell_angle_gamma 94.53(3)
_cell_formula_units_Z 2
_cell_length_a 8.9200(18)
_cell_length_b 11.111(2)
_cell_length_c 11.748(2)
_cell_measurement_temperature 100(2)
_cell_volume 1057.3(4)
_computing_cell_refinement 'Bruker Proteum2'
_computing_data_collection 'Bruker Proteum2'
_computing_data_reduction 'Bruker Proteum2'
_computing_molecular_graphics 'Bruker SHELXTL'
_computing_publication_material 'Bruker SHELXTL'
_computing_structure_refinement 'Bruker SHELXTL'
_computing_structure_solution 'Bruker SHELXTL'
_diffrn_ambient_temperature 100(2)
_diffrn_measured_fraction_theta_full 0.861
_diffrn_measured_fraction_theta_max 0.861
_diffrn_measurement_device_type 'CCD area detector'
_diffrn_measurement_method 'phi scans'
_diffrn_radiation_monochromator 'platinum coated double crystal'
_diffrn_radiation_source PAL
_diffrn_radiation_type synchrotron
_diffrn_radiation_wavelength 0.82657
_diffrn_reflns_av_R_equivalents 0.0000
_diffrn_reflns_av_sigmaI/netI 0.0384
_diffrn_reflns_limit_h_max 10
_diffrn_reflns_limit_h_min 0
_diffrn_reflns_limit_k_max 12
_diffrn_reflns_limit_k_min -12
_diffrn_reflns_limit_l_max 12
_diffrn_reflns_limit_l_min -13
_diffrn_reflns_number 2865
_diffrn_reflns_theta_full 23.99
_diffrn_reflns_theta_max 23.99
_diffrn_reflns_theta_min 1.90
_exptl_absorpt_coefficient_mu 0.123
_exptl_absorpt_correction_type none
_exptl_crystal_colour yellow
_exptl_crystal_density_diffrn 1.496
_exptl_crystal_density_method 'not measured'
_exptl_crystal_description block
_exptl_crystal_F_000 494
_exptl_crystal_size_max 0.30
_exptl_crystal_size_mid 0.26
_exptl_crystal_size_min 0.20
_refine_diff_density_max 1.500
_refine_diff_density_min -0.816
_refine_diff_density_rms 0.198
_refine_ls_extinction_coef 0.53(13)
_refine_ls_extinction_expression Fc^*^=kFc[1+0.001xFc^2^\l^3^/sin(2\q)]^-1/4^
_refine_ls_extinction_method SHELXL
_refine_ls_goodness_of_fit_ref 2.030
_refine_ls_hydrogen_treatment constr
_refine_ls_matrix_type full
_refine_ls_number_parameters 326
_refine_ls_number_reflns 2865
_refine_ls_number_restraints 0
_refine_ls_restrained_S_all 2.030
_refine_ls_R_factor_all 0.1455
_refine_ls_R_factor_gt 0.1307
_refine_ls_shift/su_max 0.000
_refine_ls_shift/su_mean 0.000
_refine_ls_structure_factor_coef Fsqd
_refine_ls_weighting_details 'calc w=1/[\s^2^(Fo^2^)+(0.2000P)^2^+0.0000P] where P=(Fo^2^+2Fc^2^)/3'
_refine_ls_weighting_scheme calc
_refine_ls_wR_factor_gt 0.3780
_refine_ls_wR_factor_ref 0.4041
_reflns_number_gt 2584
_reflns_number_total 2865
_reflns_threshold_expression >2sigma(I)
_cod_data_source_file cm701880e-file003.cif
_cod_data_source_block Compound1HNO3
_cod_depositor_comments
;
The following automatic conversions were performed:

'_symmetry_cell_setting' value 'Triclinic' changed to 'triclinic'
according to /home/saulius/struct/CIF-dictionaries/cif_core.dic
dictionary named 'cif_core.dic' version 2.4.1 from 2010-06-29.

Automatic conversion script
Id: cif_fix_values 1715 2011-07-08 13:25:40Z adriana 
;
_cod_original_cell_volume 1057.4(4)
_cod_original_sg_symbol_H-M P-1
_cod_database_code 4001453

loop_
_symmetry_equiv_pos_as_xyz
'x, y, z'
'-x, -y, -z'

loop_
_atom_site_label
_atom_site_type_symbol
_atom_site_fract_x
_atom_site_fract_y
_atom_site_fract_z
_atom_site_U_iso_or_equiv
_atom_site_adp_type
_atom_site_occupancy
_atom_site_symmetry_multiplicity
_atom_site_calc_flag
_atom_site_refinement_flags
O1 O 0.9630(4) 0.9106(4) 1.0964(4) 0.0449(12) Uani 1 1 d .
O2 O 0.1653(4) 0.8967(4) 0.6680(4) 0.0407(12) Uani 1 1 d .
O3 O 0.6458(4) 0.3541(3) 1.4977(4) 0.0396(11) Uani 1 1 d .
O4 O 0.6209(4) 0.4491(3) 1.3650(3) 0.0375(11) Uani 1 1 d .
O5 O 0.8488(3) 0.4444(3) 1.4624(3) 0.0342(11) Uani 1 1 d .
O6 O 0.7144(9) 0.9054(7) 0.4344(7) 0.116(3) Uani 1 1 d .
O7 O 0.4284(9) 0.9318(16) 0.4095(12) 0.126(6) Uani 0.50 1 d P
O8 O 1.1916(7) 0.6465(5) 0.9797(5) 0.085(2) Uani 1 1 d .
N1 N 1.0167(4) 0.6586(4) 1.3652(4) 0.0362(12) Uani 1 1 d .
H1A H 1.0509 0.6217 1.4155 0.043 Uiso 1 1 calc R
N2 N 0.7123(4) 0.8150(4) 1.0558(4) 0.0326(12) Uani 1 1 d .
H2A H 0.6522 0.7661 1.0768 0.039 Uiso 1 1 calc R
N3 N 0.4911(4) 0.8174(4) 0.9255(4) 0.0286(11) Uani 1 1 d .
N4 N 0.2523(4) 0.8073(3) 0.8094(4) 0.0301(11) Uani 1 1 d .
H4A H 0.2231 0.7577 0.8458 0.036 Uiso 1 1 calc R
N5 N -0.3215(4) 0.6583(4) 0.6666(4) 0.0339(12) Uani 1 1 d .
H5A H -0.4152 0.6208 0.6502 0.041 Uiso 1 1 calc R
N6 N 0.7044(4) 0.4144(3) 1.4414(4) 0.0300(12) Uani 1 1 d .
N7 N 0.5704(12) 0.9363(11) 0.4556(11) 0.060(3) Uani 0.50 1 d P
N8 N 1.0755(9) 0.5575(8) 1.0017(8) 0.037(2) Uani 0.50 1 d P
C1 C 1.0486(5) 0.8267(5) 1.2908(5) 0.0404(14) Uani 1 1 d .
H1B H 1.1065 0.9023 1.2952 0.049 Uiso 1 1 calc R
C2 C 1.0999(5) 0.7666(6) 1.3703(5) 0.0430(15) Uani 1 1 d .
H2B H 1.1931 0.8011 1.4283 0.052 Uiso 1 1 calc R
C3 C 0.8827(5) 0.6066(5) 1.2845(5) 0.0356(13) Uani 1 1 d .
H3B H 0.8263 0.5328 1.2849 0.043 Uiso 1 1 calc R
C4 C 0.8254(5) 0.6616(5) 1.1991(5) 0.0360(13) Uani 1 1 d .
H4B H 0.7330 0.6235 1.1409 0.043 Uiso 1 1 calc R
C5 C 0.9092(5) 0.7744(5) 1.2029(5) 0.0367(13) Uani 1 1 d .
C6 C 0.8638(5) 0.8396(5) 1.1142(5) 0.0335(13) Uani 1 1 d .
C7 C 0.6423(5) 0.8606(4) 0.9644(5) 0.0301(12) Uani 1 1 d .
C8 C 0.7208(5) 0.9419(4) 0.9197(5) 0.0324(13) Uani 1 1 d .
H8A H 0.8261 0.9710 0.9493 0.039 Uiso 1 1 calc R
C9 C 0.6366(5) 0.9769(4) 0.8306(5) 0.0327(13) Uani 1 1 d .
H9A H 0.6857 1.0301 0.7983 0.039 Uiso 1 1 calc R
C10 C 0.4784(5) 0.9343(4) 0.7875(5) 0.0311(12) Uani 1 1 d .
H10A H 0.4206 0.9581 0.7271 0.037 Uiso 1 1 calc R
C11 C 0.4115(5) 0.8554(4) 0.8383(5) 0.0280(12) Uani 1 1 d .
C12 C 0.1410(5) 0.8326(4) 0.7291(5) 0.0312(13) Uani 1 1 d .
C13 C -0.0228(5) 0.7694(4) 0.7140(5) 0.0303(13) Uani 1 1 d .
C14 C -0.0661(5) 0.6975(5) 0.7793(5) 0.0350(14) Uani 1 1 d .
H14A H 0.0062 0.6859 0.8404 0.042 Uiso 1 1 calc R
C15 C -0.2192(5) 0.6423(5) 0.7530(5) 0.0357(13) Uani 1 1 d .
H15A H -0.2498 0.5934 0.7971 0.043 Uiso 1 1 calc R
C16 C -0.2846(5) 0.7313(4) 0.6029(5) 0.0342(13) Uani 1 1 d .
H16A H -0.3604 0.7432 0.5442 0.041 Uiso 1 1 calc R
C17 C -0.1337(5) 0.7885(5) 0.6248(5) 0.0334(13) Uani 1 1 d .
H17A H -0.1066 0.8388 0.5809 0.040 Uiso 1 1 calc R
O9 O 1.0843(9) 0.4854(7) 1.0653(6) 0.045(2) Uani 0.50 1 d P
O10 O 0.4789(4) 0.7055(6) 0.1515(6) 0.082(2) Uani 1 1 d .
C18 C 0.4550(10) 0.6381(18) 0.2163(14) 0.175(8) Uani 1 1 d .
H18A H 0.5520 0.6270 0.2589 0.210 Uiso 1 1 calc R
H18B H 0.3974 0.5542 0.1624 0.210 Uiso 1 1 calc R
H18C H 0.3978 0.6823 0.2766 0.210 Uiso 1 1 calc R

loop_
_atom_site_aniso_label
_atom_site_aniso_U_11
_atom_site_aniso_U_22
_atom_site_aniso_U_33
_atom_site_aniso_U_23
_atom_site_aniso_U_13
_atom_site_aniso_U_12
O1 0.029(2) 0.061(2) 0.057(3) 0.040(2) 0.0046(17) -0.0009(16)
O2 0.0292(19) 0.052(2) 0.046(2) 0.0277(19) 0.0048(15) -0.0026(15)
O3 0.0295(18) 0.045(2) 0.049(2) 0.0262(19) 0.0080(16) -0.0021(15)
O4 0.0285(18) 0.042(2) 0.044(2) 0.0228(18) 0.0004(15) 0.0017(14)
O5 0.0224(18) 0.039(2) 0.040(2) 0.0147(17) 0.0042(14) -0.0001(13)
O6 0.165(7) 0.124(5) 0.102(5) 0.070(5) 0.055(5) 0.084(5)
O7 0.043(5) 0.249(15) 0.116(9) 0.160(11) -0.052(5) -0.091(7)
O8 0.110(4) 0.068(3) 0.059(3) 0.022(3) -0.026(3) 0.027(3)
N1 0.039(2) 0.044(2) 0.032(3) 0.020(2) 0.0103(18) 0.0130(19)
N2 0.024(2) 0.040(2) 0.040(3) 0.025(2) 0.0061(17) 0.0023(16)
N3 0.020(2) 0.032(2) 0.036(3) 0.0149(19) 0.0086(17) 0.0021(15)
N4 0.028(2) 0.030(2) 0.032(3) 0.0135(18) 0.0046(17) -0.0010(15)
N5 0.023(2) 0.035(2) 0.038(3) 0.009(2) 0.0050(18) -0.0001(16)
N6 0.025(2) 0.0248(19) 0.036(3) 0.0103(18) 0.0025(17) -0.0004(15)
N7 0.063(6) 0.062(6) 0.059(7) 0.042(6) -0.006(5) -0.017(5)
N8 0.027(4) 0.051(5) 0.034(5) 0.018(4) 0.006(3) 0.000(3)
C1 0.033(3) 0.050(3) 0.043(3) 0.027(3) 0.008(2) -0.004(2)
C2 0.028(2) 0.061(3) 0.042(3) 0.025(3) 0.004(2) -0.001(2)
C3 0.030(2) 0.036(2) 0.045(3) 0.020(2) 0.010(2) 0.0045(19)
C4 0.033(2) 0.036(3) 0.041(3) 0.018(2) 0.008(2) 0.0016(19)
C5 0.028(2) 0.047(3) 0.039(3) 0.017(2) 0.015(2) 0.007(2)
C6 0.026(2) 0.039(3) 0.037(3) 0.017(2) 0.008(2) -0.0007(19)
C7 0.026(2) 0.035(2) 0.028(3) 0.010(2) 0.0066(19) 0.0033(18)
C8 0.028(2) 0.035(3) 0.034(3) 0.013(2) 0.007(2) -0.0009(19)
C9 0.035(3) 0.031(2) 0.035(3) 0.014(2) 0.014(2) 0.0029(19)
C10 0.032(2) 0.032(2) 0.029(3) 0.014(2) 0.005(2) 0.0041(19)
C11 0.022(2) 0.032(2) 0.030(3) 0.011(2) 0.0052(19) 0.0059(18)
C12 0.027(2) 0.033(2) 0.032(3) 0.013(2) 0.002(2) 0.0009(18)
C13 0.027(2) 0.028(2) 0.034(3) 0.010(2) 0.004(2) 0.0048(18)
C14 0.025(2) 0.038(3) 0.041(3) 0.017(2) 0.003(2) 0.0034(19)
C15 0.025(2) 0.035(2) 0.044(3) 0.012(2) 0.007(2) 0.0008(19)
C16 0.026(2) 0.037(3) 0.032(3) 0.006(2) 0.0013(19) 0.0031(19)
C17 0.029(3) 0.036(3) 0.035(3) 0.013(2) 0.009(2) 0.0013(19)
O9 0.090(5) 0.065(4) 0.029(4) 0.050(4) 0.042(4) 0.069(4)
O10 0.037(2) 0.133(4) 0.129(5) 0.110(4) 0.019(2) 0.012(2)
C18 0.052(5) 0.35(2) 0.204(14) 0.222(17) 0.002(6) -0.018(7)

loop_
_atom_type_symbol
_atom_type_description
_atom_type_scat_dispersion_real
_atom_type_scat_dispersion_imag
_atom_type_scat_source
C C 0.0033 0.0016 'International Tables Vol C Tables 4.2.6.8 and 6.1.1.4'
H H 0.0000 0.0000 'International Tables Vol C Tables 4.2.6.8 and 6.1.1.4'
N N 0.0061 0.0033 'International Tables Vol C Tables 4.2.6.8 and 6.1.1.4'
O O 0.0106 0.0060 'International Tables Vol C Tables 4.2.6.8 and 6.1.1.4'

loop_
_geom_angle_atom_site_label_1
_geom_angle_atom_site_label_2
_geom_angle_atom_site_label_3
_geom_angle
_geom_angle_site_symmetry_1
_geom_angle_site_symmetry_3
N7 O7 N7 86.6(10) . 2_676
C3 N1 C2 121.8(4) . .
C6 N2 C7 127.4(4) . .
C7 N3 C11 117.5(4) . .
C12 N4 C11 125.9(4) . .
C15 N5 C16 122.2(4) . .
O3 N6 O4 120.4(4) . .
O3 N6 O5 120.6(4) . .
O4 N6 O5 118.9(4) . .
O7 N7 O6 147.8(13) . .
O7 N7 O7 93.4(10) . 2_676
O6 N7 O7 116.2(8) . 2_676
O9 N8 O9 99.5(6) . 2_767
O9 N8 O8 133.8(7) . .
O9 N8 O8 126.2(6) 2_767 .
O9 N8 N8 54.1(6) . 2_767
O9 N8 N8 45.4(4) 2_767 2_767
O8 N8 N8 169.6(9) . 2_767
C2 C1 C5 119.9(5) . .
N1 C2 C1 120.3(4) . .
N1 C3 C4 120.8(4) . .
C5 C4 C3 118.6(4) . .
C4 C5 C1 118.5(4) . .
C4 C5 C6 123.9(4) . .
C1 C5 C6 117.5(4) . .
O1 C6 N2 123.8(4) . .
O1 C6 C5 119.4(4) . .
N2 C6 C5 116.8(4) . .
N3 C7 C8 123.4(4) . .
N3 C7 N2 112.1(4) . .
C8 C7 N2 124.4(4) . .
C9 C8 C7 117.4(4) . .
C8 C9 C10 121.2(4) . .
C11 C10 C9 117.0(4) . .
N3 C11 C10 123.6(4) . .
N3 C11 N4 111.6(4) . .
C10 C11 N4 124.8(4) . .
O2 C12 N4 124.5(4) . .
O2 C12 C13 119.5(4) . .
N4 C12 C13 115.9(4) . .
C14 C13 C17 119.6(4) . .
C14 C13 C12 125.3(4) . .
C17 C13 C12 115.1(4) . .
C13 C14 C15 119.1(4) . .
N5 C15 C14 120.6(5) . .
N5 C16 C17 119.8(4) . .
C16 C17 C13 118.7(4) . .
N8 O9 N8 80.5(6) . 2_767

loop_
_geom_bond_atom_site_label_1
_geom_bond_atom_site_label_2
_geom_bond_distance
_geom_bond_site_symmetry_2
O1 C6 1.234(6) .
O2 C12 1.211(6) .
O3 N6 1.243(5) .
O4 N6 1.251(5) .
O5 N6 1.261(5) .
O6 N7 1.397(14) .
O7 N7 1.277(12) .
O7 N7 1.73(2) 2_676
O8 N8 1.494(10) .
N1 C3 1.326(6) .
N1 C2 1.337(7) .
N2 C6 1.361(6) .
N2 C7 1.415(6) .
N3 C7 1.334(6) .
N3 C11 1.354(5) .
N4 C12 1.363(6) .
N4 C11 1.413(5) .
N5 C15 1.313(6) .
N5 C16 1.343(7) .
N7 O7 1.73(2) 2_676
N8 O9 1.275(10) .
N8 O9 1.451(11) 2_767
N8 N8 1.767(15) 2_767
C1 C2 1.369(7) .
C1 C5 1.397(7) .
C3 C4 1.395(7) .
C4 C5 1.391(7) .
C5 C6 1.487(7) .
C7 C8 1.397(7) .
C8 C9 1.367(6) .
C9 C10 1.394(6) .
C10 C11 1.378(7) .
C12 C13 1.522(6) .
C13 C14 1.367(7) .
C13 C17 1.396(6) .
C14 C15 1.386(7) .
C16 C17 1.381(6) .
O9 N8 1.451(11) 2_767
O10 C18 1.275(10) .
